data_4105366
loop_
_publ_author_name
'Jian-Hua Jia'
'Quan-Ming Wang'

_publ_section_title
;
 Intensely Luminescent Gold(I)-Silver(I) Cluster with Hypercoordinated
 Carbon
;
_journal_name_full 'Journal of the American Chemical Society'
_journal_page_first 16634
_journal_page_last 16635
_journal_paper_doi 10.1021/ja906695h
_journal_volume 131
_journal_year 2009
_chemical_formula_sum 'C107 H94 Ag2 Au6 B4 Cl8 F16 N6 O P6'
_chemical_formula_weight 3694.08
_chemical_name_systematic ?
_space_group_IT_number 14
_symmetry_cell_setting monoclinic
_symmetry_space_group_name_Hall '-P 2yn'
_symmetry_space_group_name_H-M 'P 1 21/n 1'
_atom_sites_solution_hydrogens geom
_atom_sites_solution_primary direct
_atom_sites_solution_secondary difmap
_audit_creation_method SHELXL-97
_cell_angle_alpha 90.00
_cell_angle_beta 114.276(5)
_cell_angle_gamma 90.00
_cell_formula_units_Z 2
_cell_length_a 15.5515(8)
_cell_length_b 27.1485(9)
_cell_length_c 16.1075(7)
_cell_measurement_temperature 223(2)
_cell_volume 6199.2(5)
_computing_cell_refinement 'CrysAlis RED, Oxford Diffraction Ltd.'
_computing_data_collection 'CrysAlis CCD, Oxford Diffraction Ltd.'
_computing_data_reduction 'CrysAlis RED, Oxford Diffraction Ltd.'
_computing_structure_refinement 'SHELXL-97 (Sheldrick, 1997)'
_computing_structure_solution 'SHELXS-97 (Sheldrick, 1990)'
_diffrn_ambient_temperature 223(2)
_diffrn_measured_fraction_theta_full 0.997
_diffrn_measured_fraction_theta_max 0.872
_diffrn_measurement_device_type 'Oxford Gemini S Ultra'
_diffrn_radiation_monochromator graphite
_diffrn_radiation_source 'Enhance (Mo) X-ray Source'
_diffrn_radiation_type MoK\a
_diffrn_radiation_wavelength 0.71073
_diffrn_reflns_av_R_equivalents 0.0667
_diffrn_reflns_av_sigmaI/netI 0.1564
_diffrn_reflns_limit_h_max 21
_diffrn_reflns_limit_h_min -21
_diffrn_reflns_limit_k_max 37
_diffrn_reflns_limit_k_min -37
_diffrn_reflns_limit_l_max 23
_diffrn_reflns_limit_l_min -22
_diffrn_reflns_number 43631
_diffrn_reflns_theta_full 26.00
_diffrn_reflns_theta_max 30.91
_diffrn_reflns_theta_min 2.14
_exptl_absorpt_coefficient_mu 7.701
_exptl_absorpt_correction_T_max 0.6551
_exptl_absorpt_correction_T_min 0.2217
_exptl_absorpt_correction_type multi-scan
_exptl_absorpt_process_details
;
CrysAlis RED, Oxford Diffraction Ltd.,
Version 1.171.32.4 (release 27-04-2006 CrysAlis171 .NET)
(compiled Apr 27 2007,17:53:11)
empirical absorption correction using spherical harmonics,
 implemented in SCALE3 ABSPACK scaling algorithm.
;
_exptl_crystal_colour yellow-green
_exptl_crystal_density_diffrn 1.979
_exptl_crystal_description block-like
_exptl_crystal_F_000 3488
_exptl_crystal_size_max 0.28
_exptl_crystal_size_mid 0.14
_exptl_crystal_size_min 0.06
_refine_diff_density_max 2.318
_refine_diff_density_min -1.586
_refine_diff_density_rms 0.202
_refine_ls_extinction_method none
_refine_ls_goodness_of_fit_ref 0.901
_refine_ls_hydrogen_treatment constr
_refine_ls_matrix_type full
_refine_ls_number_parameters 686
_refine_ls_number_reflns 17094
_refine_ls_number_restraints 42
_refine_ls_restrained_S_all 0.905
_refine_ls_R_factor_all 0.1156
_refine_ls_R_factor_gt 0.0510
_refine_ls_shift/su_max 0.003
_refine_ls_shift/su_mean 0.000
_refine_ls_structure_factor_coef Fsqd
_refine_ls_weighting_details 'calc w=1/[\s^2^(Fo^2^)+(0.0453P)^2^+0.0000P] where P=(Fo^2^+2Fc^2^)/3'
_refine_ls_weighting_scheme calc
_refine_ls_wR_factor_gt 0.1066
_refine_ls_wR_factor_ref 0.1148
_reflns_number_gt 8791
_reflns_number_total 17094
_reflns_threshold_expression >2sigma(I)
_cod_data_source_file ja906695h_si_002_2.cif
_cod_data_source_block 3
_cod_database_code 4105366

loop_
_symmetry_equiv_pos_as_xyz
'x, y, z'
'-x+1/2, y+1/2, -z+1/2'
'-x, -y, -z'
'x-1/2, -y-1/2, z-1/2'

loop_
_atom_site_label
_atom_site_type_symbol
_atom_site_fract_x
_atom_site_fract_y
_atom_site_fract_z
_atom_site_U_iso_or_equiv
_atom_site_adp_type
_atom_site_occupancy
_atom_site_symmetry_multiplicity
_atom_site_calc_flag
_atom_site_refinement_flags
_atom_site_attached_hydrogens
Au1 Au -0.13670(2) 0.502480(13) -0.00276(2) 0.02606(9) Uani 1 1 d . 0
Au2 Au 0.05412(2) 0.520893(13) 0.13748(2) 0.02599(9) Uani 1 1 d . 0
Au3 Au 0.00760(2) 0.424672(13) 0.03569(3) 0.02749(10) Uani 1 1 d . 0
Ag1 Ag -0.06696(5) 0.44867(3) 0.17029(5) 0.03098(17) Uani 1 1 d . 0
C1 C 0.0000 0.5000 0.0000 0.023(3) Uani 1 2 d S 0
P1 P -0.27950(16) 0.50191(10) 0.00339(17) 0.0302(6) Uani 1 1 d . 0
P2 P 0.10588(17) 0.53821(9) 0.28679(17) 0.0316(6) Uani 1 1 d . 0
P3 P 0.00179(18) 0.34398(9) 0.06903(18) 0.0324(6) Uani 1 1 d . 0
N1 N -0.1956(5) 0.4877(3) 0.1838(5) 0.0322(19) Uani 1 1 d . 0
N2 N 0.0657(5) 0.4446(3) 0.3097(5) 0.0343(19) Uani 1 1 d . 0
N3 N -0.1250(5) 0.3677(3) 0.1349(6) 0.037(2) Uani 1 1 d . 0
C111 C -0.2687(7) 0.5123(4) 0.1177(7) 0.038(3) Uani 1 1 d . 0
C112 C -0.3319(7) 0.5399(4) 0.1370(7) 0.040(3) Uani 1 1 d . 0
H11A H -0.3795 0.5576 0.0905 0.048 Uiso 1 1 calc R 0
C113 C -0.3254(8) 0.5415(4) 0.2244(9) 0.055(3) Uani 1 1 d . 0
H11B H -0.3703 0.5593 0.2374 0.066 Uiso 1 1 calc R 0
C114 C -0.2541(8) 0.5174(4) 0.2930(8) 0.053(3) Uani 1 1 d . 0
H11C H -0.2474 0.5190 0.3537 0.064 Uiso 1 1 calc R 0
C115 C -0.1906(7) 0.4900(4) 0.2683(8) 0.048(3) Uani 1 1 d . 0
H11D H -0.1422 0.4724 0.3141 0.058 Uiso 1 1 calc R 0
C121 C -0.3596(6) 0.5482(4) -0.0655(7) 0.035(2) Uani 1 1 d . 0
C122 C -0.4505(7) 0.5372(4) -0.1272(7) 0.047(3) Uani 1 1 d . 0
H12A H -0.4729 0.5047 -0.1323 0.056 Uiso 1 1 calc R 0
C123 C -0.5092(8) 0.5742(5) -0.1817(8) 0.057(3) Uani 1 1 d . 0
H12B H -0.5706 0.5666 -0.2241 0.068 Uiso 1 1 calc R 0
C124 C -0.4769(10) 0.6209(5) -0.1729(10) 0.068(4) Uani 1 1 d . 0
H12C H -0.5173 0.6459 -0.2081 0.082 Uiso 1 1 calc R 0
C125 C -0.3846(10) 0.6331(5) -0.1124(10) 0.069(4) Uani 1 1 d . 0
H12D H -0.3621 0.6655 -0.1089 0.083 Uiso 1 1 calc R 0
C126 C -0.3279(8) 0.5967(5) -0.0587(9) 0.060(3) Uani 1 1 d . 0
H12E H -0.2666 0.6045 -0.0165 0.072 Uiso 1 1 calc R 0
C131 C -0.3398(6) 0.4444(3) -0.0311(7) 0.032(2) Uani 1 1 d . 0
C132 C -0.4020(7) 0.4264(4) 0.0056(8) 0.048(3) Uani 1 1 d . 0
H13A H -0.4111 0.4439 0.0517 0.058 Uiso 1 1 calc R 0
C133 C -0.4494(8) 0.3826(4) -0.0275(9) 0.057(3) Uani 1 1 d . 0
H13B H -0.4894 0.3697 -0.0022 0.068 Uiso 1 1 calc R 0
C134 C -0.4391(9) 0.3585(4) -0.0947(9) 0.063(4) Uani 1 1 d . 0
H13C H -0.4770 0.3308 -0.1198 0.075 Uiso 1 1 calc R 0
C135 C -0.3756(11) 0.3725(5) -0.1288(10) 0.080(5) Uani 1 1 d . 0
H13D H -0.3655 0.3532 -0.1725 0.096 Uiso 1 1 calc R 0
C136 C -0.3264(8) 0.4163(4) -0.0969(8) 0.055(3) Uani 1 1 d . 0
H13E H -0.2833 0.4271 -0.1203 0.066 Uiso 1 1 calc R 0
C211 C 0.1334(6) 0.4798(4) 0.3489(7) 0.033(2) Uani 1 1 d . 0
C212 C 0.2130(7) 0.4721(4) 0.4259(7) 0.040(3) Uani 1 1 d . 0
H21A H 0.2565 0.4978 0.4515 0.048 Uiso 1 1 calc R 0
C213 C 0.2287(8) 0.4271(4) 0.4651(7) 0.051(3) Uani 1 1 d . 0
H21B H 0.2834 0.4209 0.5180 0.061 Uiso 1 1 calc R 0
C214 C 0.1639(8) 0.3907(4) 0.4265(8) 0.052(3) Uani 1 1 d . 0
H21C H 0.1752 0.3589 0.4517 0.062 Uiso 1 1 calc R 0
C215 C 0.0826(7) 0.4002(4) 0.3515(7) 0.044(3) Uani 1 1 d . 0
H21D H 0.0372 0.3751 0.3284 0.053 Uiso 1 1 calc R 0
C221 C 0.2105(7) 0.5762(4) 0.3289(7) 0.039(2) Uani 1 1 d . 0
C222 C 0.2189(8) 0.6173(4) 0.3794(8) 0.052(3) Uani 1 1 d . 0
H22A H 0.1712 0.6246 0.3990 0.062 Uiso 1 1 calc R 0
C223 C 0.2941(9) 0.6482(5) 0.4028(10) 0.073(4) Uani 1 1 d . 0
H22B H 0.2959 0.6776 0.4343 0.087 Uiso 1 1 calc R 0
C224 C 0.3657(9) 0.6364(5) 0.3807(9) 0.066(4) Uani 1 1 d . 0
H22C H 0.4179 0.6576 0.3973 0.079 Uiso 1 1 calc R 0
C225 C 0.3639(7) 0.5925(5) 0.3327(9) 0.058(3) Uani 1 1 d . 0
H22D H 0.4149 0.5839 0.3186 0.069 Uiso 1 1 calc R 0
C226 C 0.2841(7) 0.5623(4) 0.3065(8) 0.048(3) Uani 1 1 d . 0
H22E H 0.2805 0.5329 0.2743 0.058 Uiso 1 1 calc R 0
C231 C 0.0192(7) 0.5675(4) 0.3186(7) 0.038(3) Uani 1 1 d . 0
C232 C 0.0251(9) 0.5656(5) 0.4053(9) 0.064(4) Uani 1 1 d . 0
H23A H 0.0734 0.5473 0.4499 0.077 Uiso 1 1 calc R 0
C233 C -0.0393(11) 0.5904(6) 0.4273(12) 0.091(5) Uani 1 1 d . 0
H23B H -0.0340 0.5899 0.4876 0.109 Uiso 1 1 calc R 0
C234 C -0.1087(11) 0.6150(6) 0.3645(13) 0.084(5) Uani 1 1 d . 0
H23C H -0.1528 0.6312 0.3809 0.101 Uiso 1 1 calc R 0
C235 C -0.1187(9) 0.6178(5) 0.2762(12) 0.074(4) Uani 1 1 d . 0
H23D H -0.1694 0.6349 0.2319 0.089 Uiso 1 1 calc R 0
C236 C -0.0515(8) 0.5944(4) 0.2546(9) 0.055(3) Uani 1 1 d . 0
H23E H -0.0545 0.5970 0.1953 0.066 Uiso 1 1 calc R 0
C311 C -0.1046(6) 0.3330(3) 0.0892(7) 0.032(2) Uani 1 1 d . 0
C312 C -0.1520(7) 0.2890(4) 0.0647(8) 0.048(3) Uani 1 1 d . 0
H31A H -0.1328 0.2645 0.0346 0.058 Uiso 1 1 calc R 0
C313 C -0.2284(8) 0.2818(4) 0.0856(9) 0.063(4) Uani 1 1 d . 0
H31B H -0.2641 0.2527 0.0683 0.075 Uiso 1 1 calc R 0
C314 C -0.2509(8) 0.3176(4) 0.1315(9) 0.058(3) Uani 1 1 d . 0
H31C H -0.3022 0.3131 0.1472 0.070 Uiso 1 1 calc R 0
C315 C -0.2000(7) 0.3604(4) 0.1553(8) 0.050(3) Uani 1 1 d . 0
H31D H -0.2176 0.3850 0.1863 0.060 Uiso 1 1 calc R 0
C321 C -0.0075(8) 0.3036(4) -0.0211(8) 0.047(3) Uani 1 1 d . 0
C322 C 0.0398(13) 0.2618(5) -0.0119(10) 0.125(7) Uani 1 1 d U 0
H32A H 0.0843 0.2528 0.0463 0.150 Uiso 1 1 calc R 0
C323 C 0.0266(15) 0.2316(7) -0.0827(12) 0.161(9) Uani 1 1 d U 0
H32B H 0.0495 0.1991 -0.0723 0.193 Uiso 1 1 calc R 0
C324 C -0.0206(13) 0.2487(6) -0.1702(11) 0.111(6) Uani 1 1 d U 0
H32C H -0.0185 0.2317 -0.2201 0.133 Uiso 1 1 calc R 0
C325 C -0.0684(11) 0.2894(5) -0.1813(10) 0.082(4) Uani 1 1 d U 0
H32D H -0.1089 0.2989 -0.2407 0.099 Uiso 1 1 calc R 0
C326 C -0.0623(8) 0.3191(4) -0.1096(8) 0.056(3) Uani 1 1 d U 0
H32E H -0.0946 0.3493 -0.1204 0.067 Uiso 1 1 calc R 0
C331 C 0.0988(7) 0.3228(3) 0.1708(7) 0.034(2) Uani 1 1 d . 0
C332 C 0.0887(8) 0.2842(4) 0.2198(8) 0.055(3) Uani 1 1 d . 0
H33A H 0.0307 0.2676 0.2013 0.066 Uiso 1 1 calc R 0
C333 C 0.1667(10) 0.2695(5) 0.2989(9) 0.071(4) Uani 1 1 d . 0
H33B H 0.1609 0.2428 0.3334 0.085 Uiso 1 1 calc R 0
C334 C 0.2492(10) 0.2934(5) 0.3253(10) 0.074(4) Uani 1 1 d . 0
H33C H 0.2997 0.2846 0.3802 0.089 Uiso 1 1 calc R 0
C335 C 0.2606(9) 0.3301(5) 0.2739(10) 0.075(4) Uani 1 1 d . 0
H33D H 0.3201 0.3446 0.2898 0.090 Uiso 1 1 calc R 0
C336 C 0.1842(7) 0.3460(4) 0.1979(8) 0.052(3) Uani 1 1 d . 0
H33E H 0.1908 0.3730 0.1644 0.063 Uiso 1 1 calc R 0
B1 B -0.2350(11) 0.3829(5) 0.3794(9) 0.085(6) Uani 1 1 d D 0
F1 F -0.2951(6) 0.3785(4) 0.2934(7) 0.140(4) Uani 1 1 d D 0
F2 F -0.2268(9) 0.3428(4) 0.4311(8) 0.154(5) Uani 1 1 d D 0
F3 F -0.1507(8) 0.3863(4) 0.3742(8) 0.132(4) Uani 1 1 d D 0
F4 F -0.2493(8) 0.4241(3) 0.4178(7) 0.131(4) Uani 1 1 d D 0
B2 B 0.3909(8) 0.3404(4) -0.3545(9) 0.057(4) Uani 1 1 d D 0
F5 F 0.3077(8) 0.3334(4) -0.3590(14) 0.234(10) Uani 1 1 d D 0
F6 F 0.3843(12) 0.3263(4) -0.4360(8) 0.200(7) Uani 1 1 d D 0
F7 F 0.4499(6) 0.3081(3) -0.3019(7) 0.130(4) Uani 1 1 d D 0
F8 F 0.4158(5) 0.3866(2) -0.3369(6) 0.078(2) Uani 1 1 d D 0
C1S C 0.5528(10) 0.4437(5) 0.4239(12) 0.099(5) Uiso 1 1 d D 2
Cl1 Cl 0.5563(3) 0.50358(15) 0.3854(3) 0.0939(12) Uiso 1 1 d D 0
Cl2 Cl 0.4341(5) 0.4274(2) 0.3918(5) 0.170(2) Uiso 1 1 d D 0
C2S C 0.0473(19) 0.7214(13) -0.4918(17) 0.129(14) Uiso 0.50 1 d PD 2
Cl3 Cl -0.0124(8) 0.7483(5) -0.5965(9) 0.151(4) Uiso 0.50 1 d PD 0
Cl4 Cl -0.0149(5) 0.7212(3) -0.4294(6) 0.085(2) Uiso 0.50 1 d PD 0
C3S C 0.1730(11) 0.7989(7) -0.4067(12) 0.033(5) Uiso 0.50 1 d PD 2
Cl5 Cl 0.2731(15) 0.7856(8) -0.4315(16) 0.321(11) Uiso 0.50 1 d PD 0
Cl6 Cl 0.2089(15) 0.7756(8) -0.3042(14) 0.315(11) Uiso 0.50 1 d PD 0
O1W O -0.1395(12) 0.7422(7) -0.7343(14) 0.083(6) Uiso 0.50 1 d P 2

loop_
_atom_site_aniso_label
_atom_site_aniso_U_11
_atom_site_aniso_U_22
_atom_site_aniso_U_33
_atom_site_aniso_U_23
_atom_site_aniso_U_13
_atom_site_aniso_U_12
Au1 0.02283(17) 0.0308(2) 0.02407(18) -0.00011(15) 0.00921(14) 0.00053(15)
Au2 0.02958(19) 0.0272(2) 0.01882(17) -0.00096(15) 0.00757(15) -0.00292(16)
Au3 0.0343(2) 0.02135(19) 0.0283(2) 0.00289(15) 0.01443(16) 0.00212(15)
Ag1 0.0323(4) 0.0330(4) 0.0269(4) 0.0009(3) 0.0115(3) -0.0022(3)
C1 0.018(6) 0.041(8) 0.006(5) 0.000(5) 0.000(4) 0.005(5)
P1 0.0254(12) 0.0358(15) 0.0286(13) -0.0009(11) 0.0104(11) -0.0003(11)
P2 0.0358(14) 0.0350(16) 0.0198(13) -0.0038(10) 0.0071(11) -0.0036(11)
P3 0.0409(15) 0.0226(14) 0.0341(15) 0.0035(11) 0.0161(12) 0.0014(11)
N1 0.034(4) 0.037(5) 0.028(5) -0.002(4) 0.016(4) 0.004(4)
N2 0.039(5) 0.038(5) 0.027(5) 0.005(4) 0.015(4) -0.006(4)
N3 0.035(5) 0.039(5) 0.041(5) 0.002(4) 0.019(4) -0.005(4)
C111 0.032(5) 0.051(7) 0.035(6) -0.009(5) 0.019(5) -0.019(5)
C112 0.045(6) 0.043(7) 0.035(6) -0.004(5) 0.019(5) 0.004(5)
C113 0.059(8) 0.062(8) 0.057(8) -0.026(7) 0.037(7) 0.000(6)
C114 0.067(8) 0.066(9) 0.035(7) -0.012(6) 0.030(6) 0.001(6)
C115 0.043(6) 0.062(8) 0.042(7) 0.000(6) 0.019(6) -0.012(5)
C121 0.034(6) 0.036(6) 0.039(6) -0.003(5) 0.019(5) 0.001(5)
C122 0.038(6) 0.058(8) 0.038(7) 0.008(5) 0.009(5) 0.004(5)
C123 0.043(7) 0.073(10) 0.049(8) 0.027(7) 0.013(6) 0.018(6)
C124 0.073(10) 0.069(10) 0.069(10) 0.033(8) 0.036(8) 0.031(8)
C125 0.075(10) 0.052(9) 0.083(11) 0.016(7) 0.036(9) 0.015(7)
C126 0.045(7) 0.056(8) 0.074(10) 0.011(7) 0.020(7) -0.007(6)
C131 0.034(5) 0.023(5) 0.032(6) 0.005(4) 0.005(4) -0.003(4)
C132 0.029(6) 0.065(8) 0.051(8) -0.011(6) 0.017(5) 0.000(5)
C133 0.048(7) 0.050(8) 0.073(10) 0.007(7) 0.027(7) -0.018(6)
C134 0.070(9) 0.041(8) 0.061(9) -0.007(7) 0.012(7) -0.022(6)
C135 0.134(13) 0.047(8) 0.067(10) -0.025(7) 0.050(10) -0.051(9)
C136 0.064(8) 0.070(9) 0.040(7) -0.007(6) 0.029(6) -0.010(6)
C211 0.020(5) 0.045(6) 0.043(6) 0.009(5) 0.022(5) 0.007(4)
C212 0.037(6) 0.046(7) 0.032(6) 0.001(5) 0.009(5) -0.008(5)
C213 0.049(7) 0.059(8) 0.030(6) 0.008(6) 0.000(5) 0.007(6)
C214 0.062(8) 0.060(8) 0.036(7) 0.017(6) 0.023(6) 0.015(6)
C215 0.052(7) 0.043(7) 0.035(6) 0.013(5) 0.013(5) -0.008(5)
C221 0.039(6) 0.042(7) 0.026(6) 0.001(5) 0.004(5) -0.009(5)
C222 0.062(8) 0.052(8) 0.039(7) -0.022(6) 0.018(6) -0.016(6)
C223 0.068(9) 0.064(9) 0.077(11) -0.027(8) 0.019(8) -0.020(7)
C224 0.046(8) 0.072(10) 0.067(10) -0.005(7) 0.011(7) -0.024(7)
C225 0.030(6) 0.071(9) 0.074(9) 0.007(7) 0.024(6) 0.001(6)
C226 0.050(7) 0.050(7) 0.051(8) -0.013(6) 0.027(6) -0.004(6)
C231 0.034(6) 0.045(7) 0.035(6) -0.018(5) 0.014(5) -0.005(5)
C232 0.067(8) 0.087(10) 0.039(7) -0.008(7) 0.023(7) 0.011(7)
C233 0.092(12) 0.114(14) 0.080(12) -0.043(10) 0.048(10) 0.015(10)
C234 0.077(11) 0.091(12) 0.098(14) -0.041(10) 0.050(11) 0.009(9)
C235 0.041(7) 0.072(10) 0.102(13) -0.018(9) 0.022(8) 0.006(7)
C236 0.051(7) 0.042(7) 0.055(8) -0.003(6) 0.004(6) 0.002(6)
C311 0.030(5) 0.028(6) 0.036(6) -0.006(4) 0.013(5) -0.003(4)
C312 0.042(7) 0.039(7) 0.069(9) -0.006(6) 0.028(6) -0.001(5)
C313 0.057(8) 0.037(7) 0.082(10) -0.002(7) 0.017(7) -0.017(6)
C314 0.042(7) 0.052(8) 0.086(10) 0.005(7) 0.031(7) -0.001(6)
C315 0.046(7) 0.037(7) 0.071(9) 0.007(6) 0.029(6) -0.007(5)
C321 0.068(8) 0.027(6) 0.043(7) 0.010(5) 0.020(6) 0.006(5)
C322 0.192(16) 0.076(11) 0.055(10) -0.014(8) -0.003(10) 0.092(11)
C323 0.235(18) 0.126(14) 0.066(12) -0.025(11) 0.005(13) 0.114(13)
C324 0.193(16) 0.072(11) 0.066(10) -0.020(8) 0.051(11) 0.043(11)
C325 0.131(12) 0.054(9) 0.053(9) -0.010(7) 0.030(9) 0.001(8)
C326 0.075(8) 0.032(7) 0.051(8) -0.003(6) 0.017(7) 0.010(6)
C331 0.040(6) 0.020(5) 0.037(6) -0.001(4) 0.012(5) 0.003(4)
C332 0.065(8) 0.034(7) 0.052(8) 0.018(6) 0.012(6) 0.002(6)
C333 0.086(10) 0.058(9) 0.060(9) 0.020(7) 0.023(8) 0.021(8)
C334 0.066(9) 0.087(12) 0.053(9) 0.015(8) 0.006(7) 0.002(8)
C335 0.046(8) 0.088(11) 0.071(11) 0.023(8) 0.004(7) -0.009(7)
C336 0.040(7) 0.066(8) 0.053(8) 0.021(6) 0.020(6) -0.001(6)
B1 0.110(16) 0.091(16) 0.068(13) 0.027(11) 0.052(13) 0.049(13)
F1 0.086(7) 0.228(13) 0.072(7) -0.021(7) -0.002(6) 0.040(7)
F2 0.283(15) 0.094(8) 0.134(10) 0.027(7) 0.135(11) 0.046(8)
F3 0.140(9) 0.120(9) 0.121(10) 0.015(7) 0.038(8) 0.027(7)
F4 0.210(11) 0.096(8) 0.109(9) 0.026(6) 0.087(8) 0.063(7)
B2 0.052(9) 0.036(9) 0.071(11) 0.000(8) 0.013(8) -0.005(7)
F5 0.126(9) 0.077(8) 0.55(3) 0.045(12) 0.188(15) 0.003(6)
F6 0.36(2) 0.096(9) 0.079(9) -0.025(7) 0.021(10) -0.019(10)
F7 0.124(7) 0.059(6) 0.115(8) -0.017(5) -0.044(6) 0.039(5)
F8 0.092(5) 0.038(4) 0.100(7) -0.010(4) 0.034(5) 0.000(4)

loop_
_atom_type_symbol
_atom_type_description
_atom_type_scat_dispersion_real
_atom_type_scat_dispersion_imag
_atom_type_scat_source
C C 0.0033 0.0016 'International Tables Vol C Tables 4.2.6.8 and 6.1.1.4'
H H 0.0000 0.0000 'International Tables Vol C Tables 4.2.6.8 and 6.1.1.4'
B B 0.0013 0.0007 'International Tables Vol C Tables 4.2.6.8 and 6.1.1.4'
N N 0.0061 0.0033 'International Tables Vol C Tables 4.2.6.8 and 6.1.1.4'
O O 0.0106 0.0060 'International Tables Vol C Tables 4.2.6.8 and 6.1.1.4'
F F 0.0171 0.0103 'International Tables Vol C Tables 4.2.6.8 and 6.1.1.4'
P P 0.1023 0.0942 'International Tables Vol C Tables 4.2.6.8 and 6.1.1.4'
Cl Cl 0.1484 0.1585 'International Tables Vol C Tables 4.2.6.8 and 6.1.1.4'
Ag Ag -0.8971 1.1015 'International Tables Vol C Tables 4.2.6.8 and 6.1.1.4'
Au Au -2.0133 8.8022 'International Tables Vol C Tables 4.2.6.8 and 6.1.1.4'

loop_
_geom_angle_atom_site_label_1
_geom_angle_atom_site_label_2
_geom_angle_atom_site_label_3
_geom_angle
_geom_angle_site_symmetry_1
_geom_angle_site_symmetry_3
C1 Au1 P1 175.95(7) . .
C1 Au1 Ag1 89.335(18) . .
P1 Au1 Ag1 86.62(7) . .
C1 Au1 Au2 45.502(10) . .
P1 Au1 Au2 131.76(7) . .
Ag1 Au1 Au2 59.489(17) . .
C1 Au1 Au3 45.653(10) . .
P1 Au1 Au3 131.29(7) . .
Ag1 Au1 Au3 59.502(17) . .
Au2 Au1 Au3 61.389(12) . .
C1 Au1 Au2 44.197(10) . 3_565
P1 Au1 Au2 138.38(7) . 3_565
Ag1 Au1 Au2 118.68(2) . 3_565
Au2 Au1 Au2 89.699(14) . 3_565
Au3 Au1 Au2 59.206(12) . 3_565
C1 Au1 Au3 44.493(10) . 3_565
P1 Au1 Au3 138.43(7) . 3_565
Ag1 Au1 Au3 118.76(2) . 3_565
Au2 Au1 Au3 59.283(12) . 3_565
Au3 Au1 Au3 90.146(13) . 3_565
Au2 Au1 Au3 59.944(12) 3_565 3_565
C1 Au2 P2 175.45(7) . .
C1 Au2 Ag1 90.044(19) . .
P2 Au2 Ag1 85.45(7) . .
C1 Au2 Au1 45.810(10) . .
P2 Au2 Au1 131.39(7) . .
Ag1 Au2 Au1 60.102(17) . .
C1 Au2 Au3 45.835(10) . 3_565
P2 Au2 Au3 137.83(7) . 3_565
Ag1 Au2 Au3 121.73(2) . 3_565
Au1 Au2 Au3 61.641(13) . 3_565
C1 Au2 Au1 44.491(10) . 3_565
P2 Au2 Au1 138.07(7) . 3_565
Ag1 Au2 Au1 119.22(2) . 3_565
Au1 Au2 Au1 90.301(14) . 3_565
Au3 Au2 Au1 59.508(12) 3_565 3_565
C1 Au2 Au3 44.612(10) . .
P2 Au2 Au3 131.60(7) . .
Ag1 Au2 Au3 59.083(18) . .
Au1 Au2 Au3 59.560(12) . .
Au3 Au2 Au3 90.447(14) 3_565 .
Au1 Au2 Au3 60.156(12) 3_565 .
C1 Au3 P3 174.99(7) . .
C1 Au3 Ag1 89.496(19) . .
P3 Au3 Ag1 88.45(7) . .
C1 Au3 Au2 45.379(10) . 3_565
P3 Au3 Au2 132.83(7) . 3_565
Ag1 Au3 Au2 121.09(2) . 3_565
C1 Au3 Au1 45.504(10) . .
P3 Au3 Au1 129.76(7) . .
Ag1 Au3 Au1 59.831(18) . .
Au2 Au3 Au1 61.285(12) 3_565 .
C1 Au3 Au2 44.174(10) . .
P3 Au3 Au2 137.22(7) . .
Ag1 Au3 Au2 58.810(17) . .
Au2 Au3 Au2 89.553(14) 3_565 .
Au1 Au3 Au2 59.051(12) . .
C1 Au3 Au1 44.350(10) . 3_565
P3 Au3 Au1 140.33(7) . 3_565
Ag1 Au3 Au1 118.70(2) . 3_565
Au2 Au3 Au1 59.076(12) 3_565 3_565
Au1 Au3 Au1 89.854(13) . 3_565
Au2 Au3 Au1 59.900(12) . 3_565
N2 Ag1 N1 112.3(3) . .
N2 Ag1 N3 106.6(3) . .
N1 Ag1 N3 100.8(3) . .
N2 Ag1 Au2 79.97(18) . .
N1 Ag1 Au2 110.57(19) . .
N3 Ag1 Au2 142.8(2) . .
N2 Ag1 Au3 103.80(19) . .
N1 Ag1 Au3 141.4(2) . .
N3 Ag1 Au3 80.9(2) . .
Au2 Ag1 Au3 62.108(18) . .
N2 Ag1 Au1 140.34(19) . .
N1 Ag1 Au1 82.4(2) . .
N3 Ag1 Au1 106.2(2) . .
Au2 Ag1 Au1 60.409(18) . .
Au3 Ag1 Au1 60.666(18) . .
Au2 C1 Au2 180.000(19) 3_565 .
Au2 C1 Au1 91.312(15) 3_565 .
Au2 C1 Au1 88.688(15) . .
Au2 C1 Au1 88.688(15) 3_565 3_565
Au2 C1 Au1 91.312(15) . 3_565
Au1 C1 Au1 180.00(2) . 3_565
Au2 C1 Au3 91.214(14) 3_565 3_565
Au2 C1 Au3 88.786(14) . 3_565
Au1 C1 Au3 91.157(14) . 3_565
Au1 C1 Au3 88.843(14) 3_565 3_565
Au2 C1 Au3 88.786(14) 3_565 .
Au2 C1 Au3 91.214(14) . .
Au1 C1 Au3 88.843(14) . .
Au1 C1 Au3 91.157(14) 3_565 .
Au3 C1 Au3 180.000(5) 3_565 .
C131 P1 C121 106.1(4) . .
C131 P1 C111 105.7(5) . .
C121 P1 C111 105.8(5) . .
C131 P1 Au1 113.0(3) . .
C121 P1 Au1 114.3(3) . .
C111 P1 Au1 111.3(3) . .
C221 P2 C231 107.6(5) . .
C221 P2 C211 108.5(5) . .
C231 P2 C211 105.1(5) . .
C221 P2 Au2 113.1(3) . .
C231 P2 Au2 114.4(3) . .
C211 P2 Au2 107.7(4) . .
C321 P3 C331 107.6(5) . .
C321 P3 C311 105.5(5) . .
C331 P3 C311 105.4(5) . .
C321 P3 Au3 113.6(4) . .
C331 P3 Au3 115.0(3) . .
C311 P3 Au3 109.0(3) . .
C115 N1 C111 117.0(8) . .
C115 N1 Ag1 114.9(7) . .
C111 N1 Ag1 127.8(6) . .
C215 N2 C211 116.0(9) . .
C215 N2 Ag1 115.7(7) . .
C211 N2 Ag1 127.9(6) . .
C311 N3 C315 117.6(9) . .
C311 N3 Ag1 130.4(6) . .
C315 N3 Ag1 111.2(7) . .
N1 C111 C112 122.3(9) . .
N1 C111 P1 114.7(7) . .
C112 C111 P1 122.9(8) . .
C111 C112 C113 119.6(11) . .
C114 C113 C112 120.5(10) . .
C113 C114 C115 116.8(11) . .
N1 C115 C114 123.7(11) . .
C122 C121 C126 118.9(10) . .
C122 C121 P1 122.5(8) . .
C126 C121 P1 118.6(8) . .
C121 C122 C123 120.5(11) . .
C124 C123 C122 119.3(12) . .
C123 C124 C125 121.6(12) . .
C126 C125 C124 118.5(12) . .
C125 C126 C121 121.1(12) . .
C136 C131 C132 118.3(10) . .
C136 C131 P1 119.5(8) . .
C132 C131 P1 122.2(8) . .
C133 C132 C131 118.8(11) . .
C134 C133 C132 120.8(11) . .
C133 C134 C135 122.7(12) . .
C134 C135 C136 117.8(12) . .
C131 C136 C135 121.2(11) . .
C212 C211 N2 123.5(9) . .
C212 C211 P2 123.5(8) . .
N2 C211 P2 113.0(7) . .
C213 C212 C211 119.1(10) . .
C212 C213 C214 118.9(10) . .
C213 C214 C215 120.6(11) . .
N2 C215 C214 121.8(10) . .
C222 C221 C226 119.7(10) . .
C222 C221 P2 123.0(9) . .
C226 C221 P2 117.3(8) . .
C221 C222 C223 122.2(12) . .
C224 C223 C222 119.5(12) . .
C223 C224 C225 121.1(11) . .
C226 C225 C224 118.3(10) . .
C221 C226 C225 119.1(10) . .
C232 C231 C236 119.1(11) . .
C232 C231 P2 121.9(9) . .
C236 C231 P2 118.8(9) . .
C231 C232 C233 119.9(13) . .
C234 C233 C232 120.4(15) . .
C233 C234 C235 122.2(14) . .
C234 C235 C236 117.5(14) . .
C231 C236 C235 120.8(13) . .
N3 C311 C312 124.1(9) . .
N3 C311 P3 115.2(7) . .
C312 C311 P3 120.4(8) . .
C311 C312 C313 117.9(10) . .
C314 C313 C312 118.4(11) . .
C313 C314 C315 120.9(11) . .
N3 C315 C314 121.0(11) . .
C322 C321 C326 116.9(11) . .
C322 C321 P3 125.5(10) . .
C326 C321 P3 117.4(8) . .
C321 C322 C323 122.6(14) . .
C322 C323 C324 119.5(16) . .
C325 C324 C323 117.5(14) . .
C324 C325 C326 122.8(14) . .
C325 C326 C321 118.9(11) . .
C332 C331 C336 119.9(10) . .
C332 C331 P3 121.3(8) . .
C336 C331 P3 118.9(8) . .
C331 C332 C333 118.8(11) . .
C334 C333 C332 120.4(13) . .
C333 C334 C335 120.7(13) . .
C334 C335 C336 119.6(12) . .
C331 C336 C335 120.5(11) . .
F1 B1 F4 112.4(12) . .
F1 B1 F2 115.0(14) . .
F4 B1 F2 112.4(11) . .
F1 B1 F3 103.1(11) . .
F4 B1 F3 108.8(13) . .
F2 B1 F3 104.2(12) . .
F5 B2 F7 111.3(12) . .
F5 B2 F8 111.0(10) . .
F7 B2 F8 116.0(10) . .
F5 B2 F6 103.5(14) . .
F7 B2 F6 101.3(11) . .
F8 B2 F6 112.6(11) . .
Cl1 C1S Cl2 108.2(9) . .
Cl4 C2S Cl3 112.5(15) . .
Cl6 C3S Cl5 100.4(11) . .

loop_
_geom_bond_atom_site_label_1
_geom_bond_atom_site_label_2
_geom_bond_distance
_geom_bond_site_symmetry_2
Au1 C1 2.1090(3) .
Au1 P1 2.263(2) .
Au1 Ag1 2.9316(8) .
Au1 Au2 2.9406(5) .
Au1 Au3 2.9561(5) .
Au1 Au2 3.0087(5) 3_565
Au1 Au3 3.0164(5) 3_565
Au2 C1 2.0980(4) .
Au2 P2 2.250(2) .
Au2 Ag1 2.9134(8) .
Au2 Au3 2.9469(5) 3_565
Au2 Au1 3.0087(5) 3_565
Au2 Au3 3.0100(5) .
Au3 C1 2.1144(4) .
Au3 P3 2.266(2) .
Au3 Ag1 2.9218(8) .
Au3 Au2 2.9469(5) 3_565
Au3 Au1 3.0164(5) 3_565
Ag1 N2 2.345(8) .
Ag1 N1 2.352(7) .
Ag1 N3 2.356(8) .
C1 Au2 2.0980(4) 3_565
C1 Au1 2.1090(3) 3_565
C1 Au3 2.1144(4) 3_565
P1 C131 1.788(9) .
P1 C121 1.796(10) .
P1 C111 1.801(10) .
P2 C221 1.807(10) .
P2 C231 1.811(10) .
P2 C211 1.829(10) .
P3 C321 1.778(11) .
P3 C331 1.805(10) .
P3 C311 1.837(9) .
N1 C115 1.331(13) .
N1 C111 1.369(12) .
N2 C215 1.353(12) .
N2 C211 1.369(12) .
N3 C311 1.313(12) .
N3 C315 1.350(12) .
C111 C112 1.370(13) .
C112 C113 1.371(15) .
C113 C114 1.367(16) .
C114 C115 1.419(15) .
C121 C122 1.386(13) .
C121 C126 1.393(14) .
C122 C123 1.397(14) .
C123 C124 1.350(16) .
C124 C125 1.404(18) .
C125 C126 1.369(16) .
C131 C136 1.388(14) .
C131 C132 1.412(13) .
C132 C133 1.386(14) .
C133 C134 1.329(17) .
C134 C135 1.366(17) .
C135 C136 1.394(15) .
C211 C212 1.361(13) .
C212 C213 1.351(14) .
C213 C214 1.364(15) .
C214 C215 1.366(14) .
C221 C222 1.353(14) .
C221 C226 1.386(14) .
C222 C223 1.361(15) .
C223 C224 1.339(16) .
C224 C225 1.413(17) .
C225 C226 1.400(14) .
C231 C232 1.362(15) .
C231 C236 1.368(14) .
C232 C233 1.369(16) .
C233 C234 1.32(2) .
C234 C235 1.37(2) .
C235 C236 1.384(16) .
C311 C312 1.374(13) .
C312 C313 1.376(15) .
C313 C314 1.352(16) .
C314 C315 1.368(14) .
C321 C322 1.328(15) .
C321 C326 1.392(15) .
C322 C323 1.35(2) .
C323 C324 1.38(2) .
C324 C325 1.302(18) .
C325 C326 1.379(17) .
C331 C332 1.361(14) .
C331 C336 1.369(13) .
C332 C333 1.408(16) .
C333 C334 1.342(17) .
C334 C335 1.352(17) .
C335 C336 1.379(15) .
B1 F1 1.320(12) .
B1 F4 1.340(11) .
B1 F2 1.346(11) .
B1 F3 1.352(12) .
B2 F5 1.280(11) .
B2 F7 1.299(10) .
B2 F8 1.309(10) .
B2 F6 1.330(12) .
C1S Cl1 1.748(13) .
C1S Cl2 1.758(12) .
C2S Cl4 1.656(18) .
C2S Cl3 1.718(18) .
C3S Cl6 1.637(17) .
C3S Cl5 1.795(16) .
